data_7004974
loop_
_publ_author_name
'Chen, Yin-Qiang'
'Zhang, Jiasheng'
'Cai, Shuyi'
'Hou, Xiu-Feng'
'Schumann, Herbert'
'Jin, Guo-Xin'

_publ_section_title
;
 Syntheses and structures of heterometallic clusters by the reaction of
 o-carboranyl cobaltadichalcogenolato complexes.
;
_journal_issue 7
_journal_name_full 'Dalton transactions (Cambridge, England : 2003)'
_journal_page_first 749
_journal_page_last 758
_journal_paper_doi 10.1039/b614123d
_journal_year 2007
_chemical_formula_sum 'C16 H35 B20 Co O2 Se4 W'
_chemical_formula_weight 1034.26
_chemical_name_systematic
;
?
;
_space_group_IT_number 2
_symmetry_cell_setting triclinic
_symmetry_space_group_name_Hall '-P 1'
_symmetry_space_group_name_H-M 'P -1'
_atom_sites_solution_hydrogens geom
_atom_sites_solution_primary direct
_atom_sites_solution_secondary difmap
_audit_creation_method SHELXL-97
_cell_angle_alpha 72.538(7)
_cell_angle_beta 68.770(7)
_cell_angle_gamma 66.640(7)
_cell_formula_units_Z 2
_cell_length_a 12.095(7)
_cell_length_b 13.725(8)
_cell_length_c 14.006(8)
_cell_measurement_reflns_used 897
_cell_measurement_temperature 293(2)
_cell_measurement_theta_max 26.875
_cell_measurement_theta_min 3.225
_cell_volume 1956(2)
_computing_cell_refinement 'Bruker SMART'
_computing_data_collection 'Bruker SMART'
_computing_data_reduction 'Bruker SHELXTL'
_computing_molecular_graphics 'Bruker SHELXTL'
_computing_publication_material 'Bruker SHELXTL'
_computing_structure_refinement 'SHELXL-97 (Sheldrick, 1997)'
_computing_structure_solution 'SHELXS-97 (Sheldrick, 1990)'
_diffrn_ambient_temperature 293(2)
_diffrn_measured_fraction_theta_full 0.983
_diffrn_measured_fraction_theta_max 0.983
_diffrn_measurement_device_type 'CCD area detector'
_diffrn_measurement_method 'phi and omega scans'
_diffrn_radiation_monochromator graphite
_diffrn_radiation_source 'fine-focus sealed tube'
_diffrn_radiation_type MoK\a
_diffrn_radiation_wavelength 0.71073
_diffrn_reflns_av_R_equivalents 0.0361
_diffrn_reflns_av_sigmaI/netI 0.0556
_diffrn_reflns_limit_h_max 14
_diffrn_reflns_limit_h_min -14
_diffrn_reflns_limit_k_max 15
_diffrn_reflns_limit_k_min -16
_diffrn_reflns_limit_l_max 14
_diffrn_reflns_limit_l_min -16
_diffrn_reflns_number 8216
_diffrn_reflns_theta_full 25.00
_diffrn_reflns_theta_max 25.00
_diffrn_reflns_theta_min 1.59
_diffrn_standards_decay_% 5.48
_exptl_absorpt_coefficient_mu 7.101
_exptl_absorpt_correction_T_max 0.5370
_exptl_absorpt_correction_T_min 0.2698
_exptl_absorpt_correction_type multi-scan
_exptl_absorpt_process_details sadabs
_exptl_crystal_colour 'dark red'
_exptl_crystal_density_diffrn 1.756
_exptl_crystal_density_method 'not measured'
_exptl_crystal_description prism
_exptl_crystal_F_000 968
_exptl_crystal_size_max 0.25
_exptl_crystal_size_mid 0.15
_exptl_crystal_size_min 0.10
_refine_diff_density_max 2.013
_refine_diff_density_min -2.842
_refine_diff_density_rms 0.187
_refine_ls_extinction_method none
_refine_ls_goodness_of_fit_ref 1.002
_refine_ls_hydrogen_treatment constr
_refine_ls_matrix_type full
_refine_ls_number_parameters 422
_refine_ls_number_reflns 6794
_refine_ls_number_restraints 0
_refine_ls_restrained_S_all 1.002
_refine_ls_R_factor_all 0.0512
_refine_ls_R_factor_gt 0.0428
_refine_ls_shift/su_max 0.001
_refine_ls_shift/su_mean 0.000
_refine_ls_structure_factor_coef Fsqd
_refine_ls_weighting_details 'calc w=1/[\s^2^(Fo^2^)+(0.0590P)^2^+0.0000P] where P=(Fo^2^+2Fc^2^)/3'
_refine_ls_weighting_scheme calc
_refine_ls_wR_factor_gt 0.1030
_refine_ls_wR_factor_ref 0.1046
_reflns_number_gt 5298
_reflns_number_total 6794
_reflns_threshold_expression >2sigma(I)
_cod_data_source_file b614123d.txt
_cod_data_source_block f60401cs
_cod_depositor_comments
;
The following automatic conversions were performed:
'_symmetry_cell_setting' value 'Triclinic' changed to 'triclinic'
according to '/home/saulius/struct/CIF-dictionaries/cif_core.dic'
dictionary named 'cif_core.dic' version 2.4.1 from 2010-06-29.

Automatic conversion script
Id: cif_fix_enum 1527 2010-12-29 10:47:43Z saulius 
;
_cod_original_cell_volume 1956.1(19)
_cod_original_sg_symbol_H-M P-1
_cod_database_code 7004974

loop_
_symmetry_equiv_pos_as_xyz
'x, y, z'
'-x, -y, -z'

loop_
_atom_site_label
_atom_site_type_symbol
_atom_site_fract_x
_atom_site_fract_y
_atom_site_fract_z
_atom_site_U_iso_or_equiv
_atom_site_adp_type
_atom_site_occupancy
_atom_site_symmetry_multiplicity
_atom_site_calc_flag
_atom_site_refinement_flags
_atom_site_disorder_assembly
_atom_site_disorder_group
Co1 Co 0.67433(8) 0.38516(8) 0.73796(7) 0.0315(2) Uani 1 1 d . . .
W1 W 0.51972(2) 0.59023(2) 0.72050(2) 0.03082(11) Uani 1 1 d . . .
O1 O 0.7418(5) 0.6032(5) 0.5201(5) 0.0623(17) Uani 1 1 d . . .
O2 O 0.7159(6) 0.5910(5) 0.8159(5) 0.0628(17) Uani 1 1 d . . .
Se1 Se 0.50420(6) 0.43714(6) 0.88206(5) 0.03241(18) Uani 1 1 d . . .
Se2 Se 0.52720(6) 0.43517(6) 0.64637(5) 0.03491(19) Uani 1 1 d . . .
Se4 Se 0.41139(7) 0.72042(6) 0.58888(6) 0.0454(2) Uani 1 1 d . . .
Se5 Se 0.40062(7) 0.72695(6) 0.83496(6) 0.0427(2) Uani 1 1 d . . .
C1 C 0.3771(6) 0.3906(6) 0.8692(6) 0.0362(17) Uani 1 1 d . . .
C2 C 0.3888(6) 0.3883(6) 0.7503(6) 0.0368(17) Uani 1 1 d . . .
C3 C 0.6640(7) 0.5943(6) 0.5903(6) 0.0411(19) Uani 1 1 d . . .
C4 C 0.6454(7) 0.5859(6) 0.7826(6) 0.0411(19) Uani 1 1 d . . .
C5 C 0.8675(6) 0.3640(6) 0.6938(6) 0.0398(19) Uani 1 1 d . . .
C6 C 0.8386(7) 0.3169(6) 0.6328(6) 0.044(2) Uani 1 1 d . . .
C7 C 0.7844(6) 0.2347(6) 0.6977(6) 0.0381(18) Uani 1 1 d . . .
C8 C 0.7772(6) 0.2331(6) 0.8005(6) 0.0367(18) Uani 1 1 d . . .
C9 C 0.8256(6) 0.3128(6) 0.8005(6) 0.0410(19) Uani 1 1 d . . .
C10 C 0.9393(7) 0.4385(7) 0.6568(7) 0.059(3) Uani 1 1 d . . .
H10A H 1.0272 0.3990 0.6357 0.088 Uiso 1 1 calc R . .
H10B H 0.9231 0.4747 0.7119 0.088 Uiso 1 1 calc R . .
H10C H 0.9151 0.4909 0.5986 0.088 Uiso 1 1 calc R . .
C11 C 0.8690(8) 0.3391(7) 0.5146(6) 0.063(3) Uani 1 1 d . . .
H11A H 0.8813 0.4083 0.4874 0.094 Uiso 1 1 calc R . .
H11B H 0.8009 0.3391 0.4949 0.094 Uiso 1 1 calc R . .
H11C H 0.9441 0.2841 0.4870 0.094 Uiso 1 1 calc R . .
C12 C 0.7553(8) 0.1615(7) 0.6605(7) 0.057(2) Uani 1 1 d . . .
H12A H 0.8318 0.1136 0.6244 0.085 Uiso 1 1 calc R . .
H12B H 0.7042 0.2026 0.6138 0.085 Uiso 1 1 calc R . .
H12C H 0.7109 0.1202 0.7187 0.085 Uiso 1 1 calc R . .
C13 C 0.7423(7) 0.1550(6) 0.8947(6) 0.050(2) Uani 1 1 d . . .
H13A H 0.7051 0.1132 0.8797 0.075 Uiso 1 1 calc R . .
H13B H 0.6832 0.1931 0.9496 0.075 Uiso 1 1 calc R . .
H13C H 0.8159 0.1078 0.9162 0.075 Uiso 1 1 calc R . .
C14 C 0.8429(7) 0.3316(7) 0.8946(6) 0.048(2) Uani 1 1 d . . .
H14A H 0.7661 0.3396 0.9497 0.072 Uiso 1 1 calc R . .
H14B H 0.8652 0.3959 0.8762 0.072 Uiso 1 1 calc R . .
H14C H 0.9083 0.2711 0.9175 0.072 Uiso 1 1 calc R . .
C15 C 0.2964(7) 0.8520(6) 0.7636(6) 0.0420(19) Uani 1 1 d . . .
C16 C 0.3007(7) 0.8495(6) 0.6462(6) 0.044(2) Uani 1 1 d . . .
B3 B 0.2678(8) 0.4898(8) 0.8086(7) 0.043(2) Uani 1 1 d . . .
H3 H 0.2582 0.5762 0.7853 0.052 Uiso 1 1 calc R . .
B4 B 0.2221(8) 0.4238(9) 0.9452(7) 0.050(3) Uani 1 1 d . . .
H4 H 0.1827 0.4681 1.0101 0.060 Uiso 1 1 calc R . .
B5 B 0.3253(9) 0.2902(9) 0.9559(8) 0.053(3) Uani 1 1 d . . .
H5 H 0.3526 0.2489 1.0284 0.063 Uiso 1 1 calc R . .
B6 B 0.4309(9) 0.2654(8) 0.8331(7) 0.046(2) Uani 1 1 d . . .
H6 H 0.5263 0.2076 0.8260 0.055 Uiso 1 1 calc R . .
B7 B 0.2475(8) 0.4185(9) 0.7323(9) 0.053(3) Uani 1 1 d . . .
H7 H 0.2229 0.4599 0.6588 0.064 Uiso 1 1 calc R . .
B8 B 0.1389(9) 0.4400(9) 0.8569(9) 0.058(3) Uani 1 1 d . . .
H8 H 0.0423 0.4956 0.8651 0.070 Uiso 1 1 calc R . .
B9 B 0.1735(10) 0.3208(9) 0.9464(9) 0.060(3) Uani 1 1 d . . .
H9 H 0.0996 0.2981 1.0131 0.072 Uiso 1 1 calc R . .
B10 B 0.3041(10) 0.2231(9) 0.8764(9) 0.059(3) Uani 1 1 d . . .
H10 H 0.3146 0.1365 0.8978 0.071 Uiso 1 1 calc R . .
B11 B 0.3500(9) 0.2858(8) 0.7454(8) 0.050(3) Uani 1 1 d . . .
H11 H 0.3931 0.2419 0.6800 0.060 Uiso 1 1 calc R . .
B12 B 0.1895(10) 0.3165(10) 0.8152(9) 0.068(3) Uani 1 1 d . . .
H12 H 0.1255 0.2909 0.7964 0.082 Uiso 1 1 calc R . .
B13 B 0.1684(8) 0.8386(8) 0.7466(8) 0.050(2) Uani 1 1 d . . .
H13 H 0.1401 0.7657 0.7769 0.060 Uiso 1 1 calc R . .
B14 B 0.1574(9) 0.9179(9) 0.6232(8) 0.062(3) Uani 1 1 d . . .
H14 H 0.1213 0.8970 0.5730 0.075 Uiso 1 1 calc R . .
B15 B 0.2790(11) 0.9703(8) 0.5695(9) 0.067(3) Uani 1 1 d . . .
H15 H 0.3217 0.9829 0.4848 0.081 Uiso 1 1 calc R . .
B16 B 0.3699(11) 0.9305(8) 0.6584(9) 0.067(3) Uani 1 1 d . . .
H16 H 0.4712 0.9181 0.6326 0.080 Uiso 1 1 calc R . .
B17 B 0.1491(9) 0.9233(8) 0.8291(8) 0.054(3) Uani 1 1 d . . .
H17 H 0.1084 0.9056 0.9139 0.065 Uiso 1 1 calc R . .
B18 B 0.0586(10) 0.9684(9) 0.7398(9) 0.061(3) Uani 1 1 d . . .
H18 H -0.0429 0.9818 0.7663 0.073 Uiso 1 1 calc R . .
B19 B 0.1262(11) 1.0501(9) 0.6294(10) 0.073(4) Uani 1 1 d . . .
H19 H 0.0684 1.1176 0.5838 0.087 Uiso 1 1 calc R . .
B20 B 0.2600(12) 1.0601(9) 0.6488(12) 0.088(4) Uani 1 1 d . . .
H20 H 0.2888 1.1327 0.6160 0.105 Uiso 1 1 calc R . .
B21 B 0.2723(11) 0.9789(8) 0.7759(10) 0.069(3) Uani 1 1 d . . .
H21 H 0.3101 0.9979 0.8262 0.082 Uiso 1 1 calc R . .
B22 B 0.1203(11) 1.0545(9) 0.7579(11) 0.077(4) Uani 1 1 d . . .
H22 H 0.0591 1.1244 0.7960 0.092 Uiso 1 1 calc R . .

loop_
_atom_site_aniso_label
_atom_site_aniso_U_11
_atom_site_aniso_U_22
_atom_site_aniso_U_33
_atom_site_aniso_U_23
_atom_site_aniso_U_13
_atom_site_aniso_U_12
Co1 0.0288(5) 0.0312(5) 0.0319(5) -0.0072(4) -0.0111(4) -0.0038(4)
W1 0.03042(16) 0.02793(17) 0.03224(17) -0.00754(12) -0.01127(12) -0.00376(12)
O1 0.050(4) 0.066(4) 0.048(4) -0.006(3) 0.005(3) -0.015(3)
O2 0.065(4) 0.065(4) 0.082(5) -0.023(3) -0.037(4) -0.023(3)
Se1 0.0340(4) 0.0355(4) 0.0315(4) -0.0083(3) -0.0124(3) -0.0106(3)
Se2 0.0366(4) 0.0347(4) 0.0336(4) -0.0116(3) -0.0139(3) -0.0039(3)
Se4 0.0506(5) 0.0391(5) 0.0372(4) -0.0106(4) -0.0203(4) 0.0046(4)
Se5 0.0458(4) 0.0388(5) 0.0419(4) -0.0168(4) -0.0181(4) 0.0000(4)
C1 0.029(4) 0.037(4) 0.043(4) -0.010(4) -0.011(3) -0.009(3)
C2 0.032(4) 0.041(5) 0.039(4) -0.013(4) -0.011(3) -0.008(3)
C3 0.034(4) 0.038(5) 0.043(5) -0.005(4) -0.012(4) -0.004(3)
C4 0.042(4) 0.033(4) 0.045(5) -0.007(4) -0.012(4) -0.010(4)
C5 0.025(4) 0.047(5) 0.038(4) -0.005(4) -0.009(3) -0.005(3)
C6 0.034(4) 0.044(5) 0.036(4) -0.008(4) -0.011(3) 0.006(4)
C7 0.033(4) 0.032(4) 0.039(4) -0.015(4) -0.011(3) 0.006(3)
C8 0.033(4) 0.029(4) 0.047(5) -0.006(4) -0.019(3) -0.003(3)
C9 0.025(4) 0.041(5) 0.044(5) -0.010(4) -0.009(3) 0.005(3)
C10 0.036(4) 0.076(7) 0.056(5) 0.005(5) -0.013(4) -0.023(4)
C11 0.065(6) 0.056(6) 0.040(5) -0.005(4) -0.014(4) 0.004(5)
C12 0.060(5) 0.043(5) 0.053(5) -0.021(4) -0.024(4) 0.014(4)
C13 0.048(5) 0.039(5) 0.051(5) -0.006(4) -0.017(4) -0.002(4)
C14 0.042(4) 0.061(6) 0.042(5) -0.011(4) -0.014(4) -0.016(4)
C15 0.046(4) 0.033(4) 0.050(5) -0.016(4) -0.016(4) -0.008(4)
C16 0.045(4) 0.036(5) 0.041(5) -0.002(4) -0.021(4) 0.002(4)
B3 0.034(4) 0.048(6) 0.050(6) -0.022(5) -0.017(4) 0.000(4)
B4 0.033(5) 0.072(7) 0.045(6) -0.018(5) 0.000(4) -0.022(5)
B5 0.062(6) 0.059(7) 0.044(6) -0.004(5) -0.009(5) -0.037(5)
B6 0.048(5) 0.040(5) 0.053(6) -0.009(5) -0.023(5) -0.011(4)
B7 0.044(5) 0.068(7) 0.067(7) -0.021(6) -0.030(5) -0.018(5)
B8 0.033(5) 0.078(8) 0.073(7) -0.031(6) -0.012(5) -0.016(5)
B9 0.057(6) 0.075(8) 0.060(7) -0.017(6) -0.009(5) -0.035(6)
B10 0.067(7) 0.055(7) 0.071(7) -0.009(6) -0.026(6) -0.032(6)
B11 0.049(5) 0.050(6) 0.069(7) -0.029(5) -0.016(5) -0.022(5)
B12 0.061(7) 0.089(9) 0.081(8) -0.028(7) -0.025(6) -0.038(6)
B13 0.034(5) 0.046(6) 0.063(6) -0.016(5) -0.016(5) -0.001(4)
B14 0.052(6) 0.053(7) 0.063(7) -0.015(6) -0.030(5) 0.016(5)
B15 0.081(8) 0.039(6) 0.065(7) 0.008(5) -0.029(6) -0.008(6)
B16 0.061(7) 0.038(6) 0.081(8) -0.004(6) -0.014(6) -0.005(5)
B17 0.048(5) 0.051(6) 0.056(6) -0.024(5) -0.018(5) 0.004(5)
B18 0.054(6) 0.051(6) 0.071(7) -0.022(6) -0.031(6) 0.009(5)
B19 0.077(8) 0.040(6) 0.085(9) -0.009(6) -0.038(7) 0.009(6)
B20 0.086(9) 0.034(6) 0.125(12) -0.005(7) -0.036(9) -0.002(6)
B21 0.083(8) 0.038(6) 0.098(9) -0.033(6) -0.041(7) -0.004(6)
B22 0.072(8) 0.041(6) 0.114(11) -0.037(7) -0.039(8) 0.014(6)

loop_
_atom_type_symbol
_atom_type_description
_atom_type_scat_dispersion_real
_atom_type_scat_dispersion_imag
_atom_type_scat_source
C C 0.0033 0.0016 'International Tables Vol C Tables 4.2.6.8 and 6.1.1.4'
H H 0.0000 0.0000 'International Tables Vol C Tables 4.2.6.8 and 6.1.1.4'
B B 0.0013 0.0007 'International Tables Vol C Tables 4.2.6.8 and 6.1.1.4'
Se Se -0.0929 2.2259 'International Tables Vol C Tables 4.2.6.8 and 6.1.1.4'
Co Co 0.3494 0.9721 'International Tables Vol C Tables 4.2.6.8 and 6.1.1.4'
W W -0.8490 6.8722 'International Tables Vol C Tables 4.2.6.8 and 6.1.1.4'
O O 0.0106 0.0060 'International Tables Vol C Tables 4.2.6.8 and 6.1.1.4'

loop_
_geom_angle_atom_site_label_1
_geom_angle_atom_site_label_2
_geom_angle_atom_site_label_3
_geom_angle
_geom_angle_site_symmetry_1
_geom_angle_site_symmetry_3
_geom_angle_publ_flag
C6 Co1 C9 67.1(3) . . ?
C6 Co1 C8 66.9(3) . . ?
C9 Co1 C8 40.4(3) . . ?
C6 Co1 C7 40.7(3) . . ?
C9 Co1 C7 67.6(3) . . ?
C8 Co1 C7 39.5(3) . . ?
C6 Co1 C5 39.6(3) . . ?
C9 Co1 C5 40.4(3) . . ?
C8 Co1 C5 67.6(3) . . ?
C7 Co1 C5 67.9(3) . . ?
C6 Co1 Se2 102.1(2) . . ?
C9 Co1 Se2 167.1(2) . . ?
C8 Co1 Se2 130.1(2) . . ?
C7 Co1 Se2 99.7(2) . . ?
C5 Co1 Se2 134.1(2) . . ?
C6 Co1 Se1 168.9(2) . . ?
C9 Co1 Se1 103.1(2) . . ?
C8 Co1 Se1 102.4(2) . . ?
C7 Co1 Se1 132.0(2) . . ?
C5 Co1 Se1 135.1(2) . . ?
Se2 Co1 Se1 86.90(6) . . ?
C6 Co1 W1 128.4(2) . . ?
C9 Co1 W1 130.2(2) . . ?
C8 Co1 W1 161.6(2) . . ?
C7 Co1 W1 158.6(2) . . ?
C5 Co1 W1 116.2(2) . . ?
Se2 Co1 W1 61.71(3) . . ?
Se1 Co1 W1 61.55(3) . . ?
C4 W1 C3 80.7(3) . . ?
C4 W1 Se5 76.5(2) . . ?
C3 W1 Se5 128.2(2) . . ?
C4 W1 Se4 135.4(2) . . ?
C3 W1 Se4 77.7(2) . . ?
Se5 W1 Se4 87.11(5) . . ?
C4 W1 Se2 125.8(2) . . ?
C3 W1 Se2 80.2(2) . . ?
Se5 W1 Se2 149.11(3) . . ?
Se4 W1 Se2 88.09(5) . . ?
C4 W1 Se1 77.1(2) . . ?
C3 W1 Se1 128.9(2) . . ?
Se5 W1 Se1 90.09(5) . . ?
Se4 W1 Se1 144.93(4) . . ?
Se2 W1 Se1 76.73(5) . . ?
C4 W1 Co1 74.0(2) . . ?
C3 W1 Co1 77.1(2) . . ?
Se5 W1 Co1 136.57(4) . . ?
Se4 W1 Co1 135.96(3) . . ?
Se2 W1 Co1 52.39(4) . . ?
Se1 W1 Co1 52.75(3) . . ?
C1 Se1 Co1 102.8(2) . . ?
C1 Se1 W1 101.2(2) . . ?
Co1 Se1 W1 65.70(4) . . ?
C2 Se2 Co1 103.3(2) . . ?
C2 Se2 W1 101.8(2) . . ?
Co1 Se2 W1 65.90(4) . . ?
C16 Se4 W1 108.4(2) . . ?
C15 Se5 W1 109.2(2) . . ?
C2 C1 B5 111.6(6) . . ?
C2 C1 B3 61.3(4) . . ?
B5 C1 B3 114.8(6) . . ?
C2 C1 B4 111.9(6) . . ?
B5 C1 B4 61.6(5) . . ?
B3 C1 B4 63.9(5) . . ?
C2 C1 B6 62.0(5) . . ?
B5 C1 B6 61.8(5) . . ?
B3 C1 B6 114.4(6) . . ?
B4 C1 B6 112.8(6) . . ?
C2 C1 Se1 114.5(5) . . ?
B5 C1 Se1 123.2(5) . . ?
B3 C1 Se1 115.5(5) . . ?
B4 C1 Se1 123.8(5) . . ?
B6 C1 Se1 116.0(5) . . ?
C1 C2 B11 111.5(6) . . ?
C1 C2 B7 111.8(6) . . ?
B11 C2 B7 62.7(6) . . ?
C1 C2 B3 62.4(5) . . ?
B11 C2 B3 115.7(6) . . ?
B7 C2 B3 63.1(5) . . ?
C1 C2 B6 62.1(5) . . ?
B11 C2 B6 60.8(5) . . ?
B7 C2 B6 112.6(7) . . ?
B3 C2 B6 115.4(6) . . ?
C1 C2 Se2 113.3(5) . . ?
B11 C2 Se2 123.9(5) . . ?
B7 C2 Se2 124.4(6) . . ?
B3 C2 Se2 114.1(5) . . ?
B6 C2 Se2 116.3(5) . . ?
O1 C3 W1 175.3(7) . . ?
O2 C4 W1 175.2(7) . . ?
C6 C5 C9 106.0(7) . . ?
C6 C5 C10 127.4(7) . . ?
C9 C5 C10 126.2(8) . . ?
C6 C5 Co1 68.2(4) . . ?
C9 C5 Co1 68.5(4) . . ?
C10 C5 Co1 133.6(6) . . ?
C5 C6 C7 110.4(7) . . ?
C5 C6 C11 126.9(8) . . ?
C7 C6 C11 122.6(8) . . ?
C5 C6 Co1 72.2(4) . . ?
C7 C6 Co1 70.6(4) . . ?
C11 C6 Co1 128.1(5) . . ?
C8 C7 C6 106.4(7) . . ?
C8 C7 C12 127.8(8) . . ?
C6 C7 C12 125.5(7) . . ?
C8 C7 Co1 70.0(4) . . ?
C6 C7 Co1 68.8(4) . . ?
C12 C7 Co1 130.5(5) . . ?
C7 C8 C9 109.2(7) . . ?
C7 C8 C13 127.7(7) . . ?
C9 C8 C13 122.7(7) . . ?
C7 C8 Co1 70.5(4) . . ?
C9 C8 Co1 69.8(4) . . ?
C13 C8 Co1 131.9(5) . . ?
C8 C9 C5 108.0(7) . . ?
C8 C9 C14 125.8(7) . . ?
C5 C9 C14 125.9(7) . . ?
C8 C9 Co1 69.9(4) . . ?
C5 C9 Co1 71.1(4) . . ?
C14 C9 Co1 129.6(5) . . ?
C5 C10 H10A 109.5 . . ?
C5 C10 H10B 109.5 . . ?
H10A C10 H10B 109.5 . . ?
C5 C10 H10C 109.5 . . ?
H10A C10 H10C 109.5 . . ?
H10B C10 H10C 109.5 . . ?
C6 C11 H11A 109.5 . . ?
C6 C11 H11B 109.5 . . ?
H11A C11 H11B 109.5 . . ?
C6 C11 H11C 109.5 . . ?
H11A C11 H11C 109.5 . . ?
H11B C11 H11C 109.5 . . ?
C7 C12 H12A 109.5 . . ?
C7 C12 H12B 109.5 . . ?
H12A C12 H12B 109.5 . . ?
C7 C12 H12C 109.5 . . ?
H12A C12 H12C 109.5 . . ?
H12B C12 H12C 109.5 . . ?
C8 C13 H13A 109.5 . . ?
C8 C13 H13B 109.5 . . ?
H13A C13 H13B 109.5 . . ?
C8 C13 H13C 109.5 . . ?
H13A C13 H13C 109.5 . . ?
H13B C13 H13C 109.5 . . ?
C9 C14 H14A 109.5 . . ?
C9 C14 H14B 109.5 . . ?
H14A C14 H14B 109.5 . . ?
C9 C14 H14C 109.5 . . ?
H14A C14 H14C 109.5 . . ?
H14B C14 H14C 109.5 . . ?
C16 C15 B21 111.1(7) . . ?
C16 C15 B17 110.9(6) . . ?
B21 C15 B17 62.2(6) . . ?
C16 C15 B16 61.0(6) . . ?
B21 C15 B16 62.6(6) . . ?
B17 C15 B16 113.6(7) . . ?
C16 C15 B13 61.7(5) . . ?
B21 C15 B13 113.2(7) . . ?
B17 C15 B13 61.8(5) . . ?
B16 C15 B13 113.6(7) . . ?
C16 C15 Se5 117.8(5) . . ?
B21 C15 Se5 121.5(6) . . ?
B17 C15 Se5 121.2(6) . . ?
B16 C15 Se5 117.6(5) . . ?
B13 C15 Se5 117.0(5) . . ?
C15 C16 B15 113.0(7) . . ?
C15 C16 B16 62.1(6) . . ?
B15 C16 B16 63.7(7) . . ?
C15 C16 B14 111.4(6) . . ?
B15 C16 B14 61.3(6) . . ?
B16 C16 B14 113.8(7) . . ?
C15 C16 B13 62.0(5) . . ?
B15 C16 B13 113.3(7) . . ?
B16 C16 B13 114.7(7) . . ?
B14 C16 B13 61.7(5) . . ?
C15 C16 Se4 117.5(5) . . ?
B15 C16 Se4 120.4(6) . . ?
B16 C16 Se4 116.9(6) . . ?
B14 C16 Se4 121.1(6) . . ?
B13 C16 Se4 117.0(6) . . ?
C2 B3 C1 56.3(4) . . ?
C2 B3 B8 103.5(7) . . ?
C1 B3 B8 102.7(7) . . ?
C2 B3 B7 57.6(5) . . ?
C1 B3 B7 102.7(6) . . ?
B8 B3 B7 60.3(6) . . ?
C2 B3 B4 103.4(7) . . ?
C1 B3 B4 58.2(5) . . ?
B8 B3 B4 58.8(6) . . ?
B7 B3 B4 106.8(7) . . ?
C2 B3 H3 125.4 . . ?
C1 B3 H3 125.8 . . ?
B8 B3 H3 123.8 . . ?
B7 B3 H3 122.9 . . ?
B4 B3 H3 122.9 . . ?
B9 B4 C1 104.1(7) . . ?
B9 B4 B5 60.6(6) . . ?
C1 B4 B5 58.2(5) . . ?
B9 B4 B8 59.6(6) . . ?
C1 B4 B8 102.7(6) . . ?
B5 B4 B8 107.3(8) . . ?
B9 B4 B3 107.1(7) . . ?
C1 B4 B3 58.0(4) . . ?
B5 B4 B3 107.1(6) . . ?
B8 B4 B3 59.0(5) . . ?
B9 B4 H4 122.3 . . ?
C1 B4 H4 125.7 . . ?
B5 B4 H4 121.5 . . ?
B8 B4 H4 123.5 . . ?
B3 B4 H4 122.3 . . ?
C1 B5 B9 104.3(7) . . ?
C1 B5 B4 60.2(5) . . ?
B9 B5 B4 58.7(6) . . ?
C1 B5 B6 60.2(5) . . ?
B9 B5 B6 107.2(7) . . ?
B4 B5 B6 110.4(7) . . ?
C1 B5 B10 103.6(7) . . ?
B9 B5 B10 61.2(6) . . ?
B4 B5 B10 108.4(8) . . ?
B6 B5 B10 57.2(6) . . ?
C1 B5 H5 124.3 . . ?
B9 B5 H5 123.0 . . ?
B4 B5 H5 120.3 . . ?
B6 B5 H5 121.3 . . ?
B10 B5 H5 123.3 . . ?
B10 B6 B11 61.9(6) . . ?
B10 B6 C2 105.1(7) . . ?
B11 B6 C2 57.8(5) . . ?
B10 B6 C1 105.5(7) . . ?
B11 B6 C1 103.9(6) . . ?
C2 B6 C1 55.8(4) . . ?
B10 B6 B5 61.8(6) . . ?
B11 B6 B5 110.4(7) . . ?
C2 B6 B5 103.6(6) . . ?
C1 B6 B5 58.1(5) . . ?
B10 B6 H6 121.3 . . ?
B11 B6 H6 121.3 . . ?
C2 B6 H6 125.9 . . ?
C1 B6 H6 125.5 . . ?
B5 B6 H6 121.4 . . ?
C2 B7 B12 105.0(7) . . ?
C2 B7 B11 58.4(5) . . ?
B12 B7 B11 60.9(6) . . ?
C2 B7 B3 59.3(5) . . ?
B12 B7 B3 108.7(8) . . ?
B11 B7 B3 109.0(6) . . ?
C2 B7 B8 104.4(7) . . ?
B12 B7 B8 59.9(6) . . ?
B11 B7 B8 108.5(8) . . ?
B3 B7 B8 59.8(6) . . ?
C2 B7 H7 124.9 . . ?
B12 B7 H7 121.9 . . ?
B11 B7 H7 120.8 . . ?
B3 B7 H7 120.9 . . ?
B8 B7 H7 122.7 . . ?
B9 B8 B12 61.7(7) . . ?
B9 B8 B4 58.8(6) . . ?
B12 B8 B4 108.5(8) . . ?
B9 B8 B3 109.2(7) . . ?
B12 B8 B3 107.6(7) . . ?
B4 B8 B3 62.3(5) . . ?
B9 B8 B7 108.3(8) . . ?
B12 B8 B7 58.5(6) . . ?
B4 B8 B7 109.2(6) . . ?
B3 B8 B7 59.9(5) . . ?
B9 B8 H8 121.2 . . ?
B12 B8 H8 121.9 . . ?
B4 B8 H8 120.9 . . ?
B3 B8 H8 120.9 . . ?
B7 B8 H8 122.0 . . ?
B4 B9 B8 61.6(6) . . ?
B4 B9 B5 60.7(6) . . ?
B8 B9 B5 108.9(7) . . ?
B4 B9 B12 109.1(8) . . ?
B8 B9 B12 59.7(6) . . ?
B5 B9 B12 107.0(7) . . ?
B4 B9 B10 108.9(7) . . ?
B8 B9 B10 107.1(8) . . ?
B5 B9 B10 59.9(6) . . ?
B12 B9 B10 58.5(6) . . ?
B4 B9 H9 120.1 . . ?
B8 B9 H9 121.3 . . ?
B5 B9 H9 121.7 . . ?
B12 B9 H9 122.5 . . ?
B10 B9 H9 122.4 . . ?
B6 B10 B12 108.6(8) . . ?
B6 B10 B11 59.9(6) . . ?
B12 B10 B11 60.3(6) . . ?
B6 B10 B5 61.0(6) . . ?
B12 B10 B5 107.7(8) . . ?
B11 B10 B5 108.3(7) . . ?
B6 B10 B9 108.4(8) . . ?
B12 B10 B9 60.5(6) . . ?
B11 B10 B9 108.4(8) . . ?
B5 B10 B9 58.9(6) . . ?
B6 B10 H10 121.1 . . ?
B12 B10 H10 121.4 . . ?
B11 B10 H10 121.5 . . ?
B5 B10 H10 121.9 . . ?
B9 B10 H10 121.8 . . ?
C2 B11 B6 61.4(5) . . ?
C2 B11 B7 58.9(5) . . ?
B6 B11 B7 109.9(7) . . ?
C2 B11 B10 105.0(7) . . ?
B6 B11 B10 58.2(6) . . ?
B7 B11 B10 107.6(7) . . ?
C2 B11 B12 104.0(7) . . ?
B6 B11 B12 106.8(7) . . ?
B7 B11 B12 59.1(6) . . ?
B10 B11 B12 59.7(6) . . ?
C2 B11 H11 123.8 . . ?
B6 B11 H11 120.8 . . ?
B7 B11 H11 121.1 . . ?
B10 B11 H11 123.2 . . ?
B12 B11 H11 123.6 . . ?
B7 B12 B10 108.4(7) . . ?
B7 B12 B8 61.5(6) . . ?
B10 B12 B8 108.1(8) . . ?
B7 B12 B11 59.9(6) . . ?
B10 B12 B11 60.0(6) . . ?
B8 B12 B11 108.9(8) . . ?
B7 B12 B9 108.3(8) . . ?
B10 B12 B9 60.9(6) . . ?
B8 B12 B9 58.6(6) . . ?
B11 B12 B9 108.5(8) . . ?
B7 B12 H12 121.1 . . ?
B10 B12 H12 121.4 . . ?
B8 B12 H12 121.5 . . ?
B11 B12 H12 121.4 . . ?
B9 B12 H12 121.8 . . ?
C16 B13 C15 56.4(5) . . ?
C16 B13 B18 105.5(7) . . ?
C15 B13 B18 105.3(7) . . ?
C16 B13 B14 58.6(5) . . ?
C15 B13 B14 104.3(8) . . ?
B18 B13 B14 61.0(6) . . ?
C16 B13 B17 104.2(7) . . ?
C15 B13 B17 58.6(5) . . ?
B18 B13 B17 60.4(6) . . ?
B14 B13 B17 108.6(8) . . ?
C16 B13 H13 124.9 . . ?
C15 B13 H13 124.9 . . ?
B18 B13 H13 122.0 . . ?
B14 B13 H13 121.8 . . ?
B17 B13 H13 122.1 . . ?
C16 B14 B15 58.0(6) . . ?
C16 B14 B19 105.3(9) . . ?
B15 B14 B19 61.9(7) . . ?
C16 B14 B13 59.7(5) . . ?
B15 B14 B13 108.8(8) . . ?
B19 B14 B13 107.9(8) . . ?
C16 B14 B18 104.8(7) . . ?
B15 B14 B18 109.6(9) . . ?
B19 B14 B18 60.1(7) . . ?
B13 B14 B18 59.1(6) . . ?
C16 B14 H14 124.8 . . ?
B15 B14 H14 120.3 . . ?
B19 B14 H14 121.7 . . ?
B13 B14 H14 121.5 . . ?
B18 B14 H14 122.3 . . ?
C16 B15 B14 60.7(6) . . ?
C16 B15 B19 105.2(8) . . ?
B14 B15 B19 59.1(7) . . ?
C16 B15 B16 59.4(6) . . ?
B14 B15 B16 109.9(8) . . ?
B19 B15 B16 107.3(9) . . ?
C16 B15 B20 105.0(8) . . ?
B14 B15 B20 108.6(9) . . ?
B19 B15 B20 60.5(7) . . ?
B16 B15 B20 58.7(7) . . ?
C16 B15 H15 123.7 . . ?
B14 B15 H15 120.3 . . ?
B19 B15 H15 122.9 . . ?
B16 B15 H15 121.5 . . ?
B20 B15 H15 122.6 . . ?
C16 B16 C15 56.9(5) . . ?
C16 B16 B20 104.9(8) . . ?
C15 B16 B20 105.9(8) . . ?
C16 B16 B15 56.9(6) . . ?
C15 B16 B15 103.4(8) . . ?
B20 B16 B15 61.1(7) . . ?
C16 B16 B21 104.1(8) . . ?
C15 B16 B21 58.0(6) . . ?
B20 B16 B21 62.0(7) . . ?
B15 B16 B21 109.0(8) . . ?
C16 B16 H16 125.6 . . ?
C15 B16 H16 125.0 . . ?
B20 B16 H16 121.3 . . ?
B15 B16 H16 122.6 . . ?
B21 B16 H16 121.5 . . ?
C15 B17 B22 105.3(8) . . ?
C15 B17 B21 58.4(5) . . ?
B22 B17 B21 61.2(7) . . ?
C15 B17 B18 105.1(7) . . ?
B22 B17 B18 59.5(6) . . ?
B21 B17 B18 108.6(9) . . ?
C15 B17 B13 59.6(5) . . ?
B22 B17 B13 107.2(8) . . ?
B21 B17 B13 108.4(7) . . ?
B18 B17 B13 59.2(6) . . ?
C15 B17 H17 124.2 . . ?
B22 B17 H17 122.3 . . ?
B21 B17 H17 120.9 . . ?
B18 B17 H17 122.6 . . ?
B13 B17 H17 121.8 . . ?
B22 B18 B13 108.1(8) . . ?
B22 B18 B19 61.7(8) . . ?
B13 B18 B19 107.0(7) . . ?
B22 B18 B17 59.4(7) . . ?
B13 B18 B17 60.4(5) . . ?
B19 B18 B17 108.4(9) . . ?
B22 B18 B14 107.8(9) . . ?
B13 B18 B14 59.9(6) . . ?
B19 B18 B14 58.2(6) . . ?
B17 B18 B14 107.7(7) . . ?
B22 B18 H18 121.2 . . ?
B13 B18 H18 121.9 . . ?
B19 B18 H18 121.9 . . ?
B17 B18 H18 121.6 . . ?
B14 B18 H18 122.6 . . ?
B14 B19 B18 61.7(7) . . ?
B14 B19 B15 59.0(6) . . ?
B18 B19 B15 108.6(8) . . ?
B14 B19 B22 108.2(8) . . ?
B18 B19 B22 58.8(7) . . ?
B15 B19 B22 108.6(8) . . ?
B14 B19 B20 108.3(8) . . ?
B18 B19 B20 108.9(9) . . ?
B15 B19 B20 60.3(7) . . ?
B22 B19 B20 61.4(8) . . ?
B14 B19 H19 121.5 . . ?
B18 B19 H19 121.2 . . ?
B15 B19 H19 121.8 . . ?
B22 B19 H19 121.6 . . ?
B20 B19 H19 120.8 . . ?
B16 B20 B15 60.3(7) . . ?
B16 B20 B19 107.5(9) . . ?
B15 B20 B19 59.2(7) . . ?
B16 B20 B21 59.8(6) . . ?
B15 B20 B21 106.8(8) . . ?
B19 B20 B21 106.1(9) . . ?
B16 B20 B22 106.6(8) . . ?
B15 B20 B22 106.0(9) . . ?
B19 B20 B22 59.2(7) . . ?
B21 B20 B22 58.5(7) . . ?
B16 B20 H20 121.7 . . ?
B15 B20 H20 122.5 . . ?
B19 B20 H20 122.5 . . ?
B21 B20 H20 122.9 . . ?
B22 B20 H20 123.2 . . ?
C15 B21 B17 59.4(6) . . ?
C15 B21 B16 59.4(6) . . ?
B17 B21 B16 108.7(8) . . ?
C15 B21 B22 104.2(8) . . ?
B17 B21 B22 58.8(7) . . ?
B16 B21 B22 107.4(9) . . ?
C15 B21 B20 104.1(8) . . ?
B17 B21 B20 108.0(9) . . ?
B16 B21 B20 58.2(6) . . ?
B22 B21 B20 61.2(7) . . ?
C15 B21 H21 124.6 . . ?
B17 B21 H21 121.3 . . ?
B16 B21 H21 121.7 . . ?
B22 B21 H21 122.7 . . ?
B20 B21 H21 122.7 . . ?
B17 B22 B18 61.1(6) . . ?
B17 B22 B21 60.1(6) . . ?
B18 B22 B21 109.0(7) . . ?
B17 B22 B19 108.0(8) . . ?
B18 B22 B19 59.5(7) . . ?
B21 B22 B19 107.6(8) . . ?
B17 B22 B20 108.3(7) . . ?
B18 B22 B20 107.9(9) . . ?
B21 B22 B20 60.3(7) . . ?
B19 B22 B20 59.4(7) . . ?
B17 B22 H22 121.2 . . ?
B18 B22 H22 121.2 . . ?
B21 B22 H22 121.4 . . ?
B19 B22 H22 122.4 . . ?
B20 B22 H22 121.8 . . ?

loop_
_geom_bond_atom_site_label_1
_geom_bond_atom_site_label_2
_geom_bond_distance
_geom_bond_site_symmetry_2
_geom_bond_publ_flag
Co1 C6 2.056(7) . ?
Co1 C9 2.073(7) . ?
Co1 C8 2.074(7) . ?
Co1 C7 2.080(7) . ?
Co1 C5 2.109(7) . ?
Co1 Se2 2.3324(15) . ?
Co1 Se1 2.3472(14) . ?
Co1 W1 2.6875(16) . ?
W1 C4 1.981(9) . ?
W1 C3 2.021(8) . ?
W1 Se5 2.4811(13) . ?
W1 Se4 2.4948(12) . ?
W1 Se2 2.5924(14) . ?
W1 Se1 2.5927(13) . ?
O1 C3 1.103(8) . ?
O2 C4 1.142(9) . ?
Se1 C1 1.963(7) . ?
Se2 C2 1.965(7) . ?
Se4 C16 1.942(8) . ?
Se5 C15 1.923(8) . ?
C1 C2 1.629(10) . ?
C1 B5 1.702(12) . ?
C1 B3 1.736(11) . ?
C1 B4 1.739(10) . ?
C1 B6 1.740(12) . ?
C2 B11 1.677(12) . ?
C2 B7 1.686(11) . ?
C2 B3 1.718(11) . ?
C2 B6 1.739(12) . ?
C5 C6 1.413(11) . ?
C5 C9 1.444(10) . ?
C5 C10 1.460(11) . ?
C6 C7 1.438(11) . ?
C6 C11 1.521(10) . ?
C7 C8 1.405(10) . ?
C7 C12 1.460(11) . ?
C8 C9 1.431(11) . ?
C8 C13 1.475(10) . ?
C9 C14 1.514(11) . ?
C10 H10A 0.9600 . ?
C10 H10B 0.9600 . ?
C10 H10C 0.9600 . ?
C11 H11A 0.9600 . ?
C11 H11B 0.9600 . ?
C11 H11C 0.9600 . ?
C12 H12A 0.9600 . ?
C12 H12B 0.9600 . ?
C12 H12C 0.9600 . ?
C13 H13A 0.9600 . ?
C13 H13B 0.9600 . ?
C13 H13C 0.9600 . ?
C14 H14A 0.9600 . ?
C14 H14B 0.9600 . ?
C14 H14C 0.9600 . ?
C15 C16 1.636(11) . ?
C15 B21 1.700(12) . ?
C15 B17 1.717(11) . ?
C15 B16 1.726(14) . ?
C15 B13 1.735(12) . ?
C16 B15 1.662(13) . ?
C16 B16 1.709(15) . ?
C16 B14 1.710(12) . ?
C16 B13 1.730(12) . ?
B3 B8 1.778(14) . ?
B3 B7 1.780(13) . ?
B3 B4 1.838(14) . ?
B3 H3 1.1000 . ?
B4 B9 1.727(15) . ?
B4 B5 1.761(15) . ?
B4 B8 1.775(14) . ?
B4 H4 1.1000 . ?
B5 B9 1.760(14) . ?
B5 B6 1.767(14) . ?
B5 B10 1.779(15) . ?
B5 H5 1.1000 . ?
B6 B10 1.697(14) . ?
B6 B11 1.729(13) . ?
B6 H6 1.1000 . ?
B7 B12 1.735(16) . ?
B7 B11 1.749(14) . ?
B7 B8 1.788(15) . ?
B7 H7 1.1000 . ?
B8 B9 1.740(16) . ?
B8 B12 1.761(16) . ?
B8 H8 1.1000 . ?
B9 B12 1.794(16) . ?
B9 B10 1.801(15) . ?
B9 H9 1.1000 . ?
B10 B12 1.758(16) . ?
B10 B11 1.763(15) . ?
B10 H10 1.1000 . ?
B11 B12 1.767(14) . ?
B11 H11 1.1000 . ?
B12 H12 1.1000 . ?
B13 B18 1.750(13) . ?
B13 B14 1.765(15) . ?
B13 B17 1.772(14) . ?
B13 H13 1.1000 . ?
B14 B15 1.721(17) . ?
B14 B19 1.723(16) . ?
B14 B18 1.785(14) . ?
B14 H14 1.1000 . ?
B15 B19 1.772(16) . ?
B15 B16 1.779(17) . ?
B15 B20 1.793(19) . ?
B15 H15 1.1000 . ?
B16 B20 1.750(15) . ?
B16 B21 1.780(16) . ?
B16 H16 1.1000 . ?
B17 B22 1.742(16) . ?
B17 B21 1.765(17) . ?
B17 B18 1.771(14) . ?
B17 H17 1.1000 . ?
B18 B22 1.743(17) . ?
B18 B19 1.757(17) . ?
B18 H18 1.1000 . ?
B19 B22 1.795(18) . ?
B19 B20 1.797(19) . ?
B19 H19 1.1000 . ?
B20 B21 1.818(18) . ?
B20 B22 1.833(19) . ?
B20 H20 1.1000 . ?
B21 B22 1.785(16) . ?
B21 H21 1.1000 . ?
B22 H22 1.1000 . ?
